data_7244031
loop_
_publ_author_name
'Chakraborty, Pradip'
'Sy, Mouhamadou'
'Fourati, Houcem'
'Delgado, Teresa'
'Dutta, Mousumi'
'Das, Chinmoy'
'Besnard, C\'eline'
'Hauser, Andreas'
'Enachescu, Cristian'
'Boukheddaden, Kamel'

_publ_section_title
;
 Optical microscopy imaging of the thermally-induced spin transition and
 isothermal multi-stepped relaxation in a low-spin stabilized
 spin-crossover material.
;
_journal_issue 2
_journal_name_full 'Physical chemistry chemical physics : PCCP'
_journal_page_first 982
_journal_page_last 994
_journal_paper_doi 10.1039/d1cp04321h
_journal_volume 24
_journal_year 2022
_chemical_formula_moiety 'C24 H48 N24 Ru, 2(B F4)'
_chemical_formula_sum 'C24 H48 B2 F8 N24 Ru'
_chemical_formula_weight 947.55
_space_group_crystal_system triclinic
_space_group_IT_number 2
_space_group_name_Hall '-P 1'
_space_group_name_H-M_alt 'P -1'
_atom_sites_solution_hydrogens geom
_atom_sites_solution_primary dual
_audit_creation_date 2020-07-06
_audit_creation_method
;
Olex2 1.3
(compiled 2020.06.28 svn.raecde09e for OlexSys, GUI svn.r6132)
;
_audit_update_record
;
2021-03-18 deposited with the CCDC.	2021-12-08 downloaded from the CCDC.
;
_cell_angle_alpha 90.9202(14)
_cell_angle_beta 99.0617(17)
_cell_angle_gamma 89.4706(17)
_cell_formula_units_Z 2
_cell_length_a 11.7827(3)
_cell_length_b 10.88012(19)
_cell_length_c 16.3802(3)
_cell_measurement_reflns_used 26080
_cell_measurement_temperature 80.0(5)
_cell_measurement_theta_max 74.2570
_cell_measurement_theta_min 4.0020
_cell_volume 2073.37(8)
_computing_cell_refinement 'CrysAlisPro 1.171.41.53a (Rigaku OD, 2020)'
_computing_data_collection 'CrysAlisPro 1.171.41.53a (Rigaku OD, 2020)'
_computing_data_reduction 'CrysAlisPro 1.171.41.53a (Rigaku OD, 2020)'
_computing_molecular_graphics 'Olex2 1.3 (Dolomanov et al., 2009)'
_computing_publication_material 'Olex2 1.3 (Dolomanov et al., 2009)'
_computing_structure_refinement 'SHELXL 2018/3 (Sheldrick, 2015)'
_computing_structure_solution 'SHELXT  (Sheldrick, 2015)'
_diffrn_ambient_environment N~2~
_diffrn_ambient_temperature 80.0(5)
_diffrn_detector 'Hybrid Pixel Array Detector'
_diffrn_detector_area_resol_mean 10.0000
_diffrn_detector_type HyPix-Arc
_diffrn_measured_fraction_theta_full 0.986
_diffrn_measured_fraction_theta_max 0.974
_diffrn_measurement_details
;
List of Runs (angles in degrees, time in seconds):

  # Type    Start    End  Width  t~exp~   \w     \q     \k     \f   Frames
#--------------------------------------------------------------------------
  1  \w    -88.00 -36.00   0.50    0.25    --  -52.43 -15.00 120.00  104
  2  \w    -79.00 -32.00   0.50    0.25    --  -52.43 -15.00   0.00   94
  3  \w   -102.00 -77.00   0.50    0.25    --  -60.50 -45.00-102.55   50
  4  \w     43.00  74.00   0.50    0.25    --   68.73-125.00 120.00   62
  5  \w     43.00  69.00   0.50    0.25    --   68.73-125.00  60.00   52
  6  \w     35.00  67.00   0.50    0.25    --   68.73-125.00   0.00   64
  7  \w     47.00  97.00   0.50    0.25    --   68.73  15.00  60.00  100
  8  \w     35.00  64.00   0.50    0.25    --   68.73-125.00-150.00   58
  9  \w     40.00  83.00   0.50    0.25    --   68.73  15.00-150.00   86
 10  \w     38.00  95.00   0.50    0.25    --   69.88-125.00 -90.00  114
 11  \w     40.00  95.00   0.50    0.25    --   69.88-125.00-180.00  110
 12  \w     39.00 103.00   0.50    0.25    --   69.88   0.00   0.00  128
 13  \w     56.00  99.00   0.50    0.25    --   69.88   0.00 120.00   86
 14  \w     70.00  95.00   0.50    0.25    --   69.88-125.00 -30.00   50
 15  \w     70.00  95.00   0.50    0.25    --   69.88-125.00  90.00   50
 16  \w     50.00  94.00   0.50    0.25    --   72.00-118.00-154.36   88
 17  \w     39.00  70.00   0.50    0.25    --   75.25-128.00-162.77   62
 18  \w     50.00 101.00   0.50    0.25    --   75.25-126.00  34.88  102
 19  \w     59.00 106.00   0.50    0.25    --   75.25-135.00  76.98   94
 20  \w     70.00  95.00   0.50    0.25    --   75.25-114.00   5.38   50
 21  \w     41.00  67.00   0.50    0.25    --   75.25-123.00  80.61   52
 22  \w     36.00  63.00   0.50    0.25    --   75.25-114.00   5.38   54
 23  \w     66.00  96.00   0.50    0.25    --   75.25-115.00 -16.72   60
 24  \w     74.00  99.00   0.50    0.25    --   75.25-123.00  80.61   50
 25  \w     41.00  93.00   0.50    0.25    --   75.25-113.00-123.42  104
 26  \w     48.00  84.00   0.50    0.25    --   75.25-113.00 165.58   72
 27  \w     45.00  71.00   0.50    0.25    --   75.25 -86.00 109.06   52
 28  \w     48.00  73.00   0.50    0.25    --   75.25 -83.00  -2.30   50
 29  \w     58.00  97.00   0.50    0.25    --   75.25-127.00-158.31   78
 30  \w     79.00 110.00   0.50    0.25    --   75.25  20.00  76.28   62
 31  \w     45.00  71.00   0.50    0.25    --   75.25-120.00  86.84   52
 32  \w     91.00 116.00   0.50    0.25    --   75.25  51.00  80.15   50
 33  \w     36.00  61.00   0.50    0.25    --   75.25 -57.00  -1.27   50
 34  \w     47.00 100.00   0.50    0.25    --   75.25-124.00-143.79  106
 35  \w     40.00  92.00   0.50    0.25    --   75.25-111.00 -52.49  104
 36  \w     38.00  67.00   0.50    0.25    --   75.25-113.00-104.96   58
 37  \w     55.00  99.00   0.50    0.25    --   75.25-122.00 160.89   88
 38  \w     55.00 101.00   0.50    0.25    --   75.25-126.00 170.59   92
 39  \w     72.00  97.00   0.50    0.25    --   75.25-117.00 -70.48   50
 40  \w     88.00 114.00   0.50    0.25    --   75.25  12.00-140.01   52
 41  \w     43.00  68.00   0.50    0.25    --   75.25 -87.00 -15.67   50
 42  \w     37.00 100.00   0.50    0.25    --   75.25-124.00 -86.93  126
 43  \w     44.00  69.00   0.50    0.25    --   75.25 -80.00  14.91   50
 44  \w     44.00  78.00   0.50    0.25    --   75.25   6.00 155.72   68
 45  \w     83.00 111.00   0.50    0.25    --   75.25   6.00 155.72   56
 46  \w     87.00 112.00   0.50    0.25    --   75.25  64.00-177.83   50
 47  \w     42.00  67.00   0.50    0.25    --   75.25 -89.00  36.34   50
 48  \w     56.00  83.00   0.50    0.25    --   75.25 -98.00  80.23   54
 49  \w     36.00  96.00   0.50    0.25    --   75.25-115.00-139.50  120
 50  \w     43.00  74.00   0.50    0.25    --   75.25   3.00 -52.98   62
 51  \w     86.00 112.00   0.50    0.25    --   75.25   3.00 -52.98   52
 52  \w     36.00  71.00   0.50    0.25    --   75.25-113.00-131.72   70
 53  \w     36.00  61.00   0.50    0.25    --   75.25 -55.00-171.02   50
 54  \w     58.00  83.00   0.50    0.25    --   75.25  19.00 165.79   50
 55  \w     49.00  75.00   0.50    0.25    --   75.25   2.00  70.89   52
 56  \w     84.00 111.00   0.50    0.25    --   75.25   2.00  70.89   54
 57  \w     90.00 115.00   0.50    0.25    --   75.25  47.00 -57.23   50
 58  \w     61.00 102.00   0.50    0.25    --   75.25-128.00 -14.04   82
 59  \w     57.00 115.00   0.50    0.25    --   75.25  17.00 -34.34  116
 60  \w     82.00 108.00   0.50    0.25    --   75.25   9.00-172.36   52
 61  \w     56.00 112.00   0.50    0.25    --   75.25  18.00  44.40  112
 62  \w     59.00  85.00   0.50    0.25    --   75.25-115.00 -71.51   52
 63  \w     81.00 106.00   0.50    0.25    --   75.25  79.00 -67.22   50
 64  \w     56.00  81.00   0.50    0.25    --   75.25   9.00-172.36   50
 65  \w     56.00  97.00   0.50    0.25    --   75.25  17.00-162.44   82
 66  \w     91.00 116.00   0.50    0.25    --   75.25  34.00 -82.49   50
 67  \w     74.00 102.00   0.50    0.25    --   75.25-128.00-162.77   56
 68  \w     52.00  97.00   0.50    0.25    --   75.25-118.00 135.29   90
 69  \w     70.00 110.00   0.50    0.25    --   75.25   6.00 -14.64   80
 70  \w     65.00  90.00   0.50    0.25    --   75.25  22.00   6.02   50
 71  \w     73.00  98.00   0.50    0.25    --   75.25-120.00  86.84   50
 72  \w     71.00  96.00   0.50    0.25    --   75.25-116.00-148.60   50
 73  \w     55.00  81.00   0.50    0.25    --   75.25-116.00   0.30   52
 74  \w     54.00 109.00   0.50    0.25    --   75.25  11.00  24.12  110
 75  \w     67.00  92.00   0.50    0.25    --   75.25-112.00 -64.68   50
;
_diffrn_measurement_device 'four-circle diffractometer'
_diffrn_measurement_device_type 'XtaLAB Synergy, Dualflex, HyPix-Arc'
_diffrn_measurement_method '\w scans'
_diffrn_orient_matrix_type 'CrysAlisPro convention (1999,Acta A55,543-557)'
_diffrn_orient_matrix_UB_11 0.1315294396
_diffrn_orient_matrix_UB_12 0.0009723612
_diffrn_orient_matrix_UB_13 0.0042018326
_diffrn_orient_matrix_UB_21 0.0082923209
_diffrn_orient_matrix_UB_22 0.1086090258
_diffrn_orient_matrix_UB_23 0.0621149503
_diffrn_orient_matrix_UB_31 0.0127203687
_diffrn_orient_matrix_UB_32 -0.0908744037
_diffrn_orient_matrix_UB_33 0.0720866113
_diffrn_radiation_monochromator mirror
_diffrn_radiation_probe x-ray
_diffrn_radiation_type 'Cu K\a'
_diffrn_radiation_wavelength 1.54184
_diffrn_reflns_av_R_equivalents 0.0520
_diffrn_reflns_av_unetI/netI 0.0331
_diffrn_reflns_Laue_measured_fraction_full 0.986
_diffrn_reflns_Laue_measured_fraction_max 0.974
_diffrn_reflns_limit_h_max 14
_diffrn_reflns_limit_h_min -14
_diffrn_reflns_limit_k_max 13
_diffrn_reflns_limit_k_min -13
_diffrn_reflns_limit_l_max 20
_diffrn_reflns_limit_l_min -18
_diffrn_reflns_number 47423
_diffrn_reflns_point_group_measured_fraction_full 0.986
_diffrn_reflns_point_group_measured_fraction_max 0.974
_diffrn_reflns_theta_full 67.684
_diffrn_reflns_theta_max 74.193
_diffrn_reflns_theta_min 2.732
_diffrn_source 'micro-focus sealed X-ray tube'
_diffrn_source_type 'PhotonJet (Cu) X-ray Source'
_exptl_absorpt_coefficient_mu 3.850
_exptl_absorpt_correction_T_max 1.000
_exptl_absorpt_correction_T_min 0.183
_exptl_absorpt_correction_type gaussian
_exptl_absorpt_process_details
;
CrysAlisPro 1.171.41.53a (Rigaku Oxford Diffraction, 2020)
Numerical absorption correction based on gaussian integration over
			a multifaceted crystal model
Empirical absorption correction using spherical harmonics,
 implemented in SCALE3 ABSPACK scaling algorithm.
;
_exptl_crystal_colour 'light brown'
_exptl_crystal_colour_modifier light
_exptl_crystal_colour_primary brown
_exptl_crystal_density_diffrn 1.518
_exptl_crystal_description block
_exptl_crystal_F_000 972
_exptl_crystal_size_max 0.283
_exptl_crystal_size_mid 0.216
_exptl_crystal_size_min 0.162
_refine_diff_density_max 2.949
_refine_diff_density_min -1.569
_refine_diff_density_rms 0.194
_refine_ls_extinction_method none
_refine_ls_goodness_of_fit_ref 1.091
_refine_ls_hydrogen_treatment constr
_refine_ls_matrix_type full
_refine_ls_number_parameters 538
_refine_ls_number_reflns 8226
_refine_ls_number_restraints 0
_refine_ls_restrained_S_all 1.091
_refine_ls_R_factor_all 0.0820
_refine_ls_R_factor_gt 0.0714
_refine_ls_shift/su_max 0.001
_refine_ls_shift/su_mean 0.000
_refine_ls_structure_factor_coef Fsqd
_refine_ls_weighting_details 'w=1/[\s^2^(Fo^2^)+(0.1616P)^2^+2.6108P] where P=(Fo^2^+2Fc^2^)/3'
_refine_ls_weighting_scheme calc
_refine_ls_wR_factor_gt 0.2117
_refine_ls_wR_factor_ref 0.2277
_reflns_Friedel_coverage 0.000
_reflns_number_gt 6879
_reflns_number_total 8226
_reflns_threshold_expression 'I > 2\s(I)'
_cod_data_source_file d1cp04321h25.cif
_cod_data_source_block RuFe_batch1_80K_tric
_cod_depositor_comments 'Adding full bibliography for 7244027--7244031.cif.'
_cod_original_cell_volume 2073.38(7)
_cod_database_code 7244031
_shelx_shelxl_version_number 2018/3
_chemical_oxdiff_formula 'Ru1 C24 N24 H48 B2 F8'
_shelx_space_group_comment
;
The symmetry employed for this shelxl refinement is uniquely defined
by the following loop, which should always be used as a source of
symmetry information in preference to the above space-group names.
They are only intended as comments.
;
_reflns_odcompleteness_completeness 98.90
_reflns_odcompleteness_iscentric 1
_reflns_odcompleteness_theta 66.97
_olex2_refinement_description
;
1. Fixed Uiso
 At 1.2 times of:
  All C(H) groups, All C(H,H) groups
 At 1.5 times of:
  All C(H,H,H) groups
2.a Secondary CH2 refined with riding coordinates:
 C2(H2A,H2B), C3(H3A,H3B), C6(H6A,H6B), C7(H7A,H7B), C10(H10A,H10B), C11(H11A,
 H11B), C14(H14A,H14B), C15(H15A,H15B), C18(H18A,H18B), C19(H19A,H19B),
 C22(H22A,H22B), C23(H23A,H23B)
2.b Aromatic/amide H refined with riding coordinates:
 C1(H1), C5(H5), C9(H9), C13(H13), C17(H17), C21(H21)
2.c Idealised Me refined as rotating group:
 C4(H4A,H4B,H4C), C8(H8A,H8B,H8C), C12(H12A,H12B,H12C), C16(H16A,H16B,H16C),
 C20(H20A,H20B,H20C), C24(H24A,H24B,H24C)
;
_olex2_submission_special_instructions 'No special instructions were received'
_oxdiff_exptl_absorpt_empirical_details
;
Empirical correction (ABSPACK) includes:
- Absorption correction using spherical harmonics
- Frame scaling
;
_oxdiff_exptl_absorpt_empirical_full_max 2.278
_oxdiff_exptl_absorpt_empirical_full_min 0.552

loop_
_space_group_symop_operation_xyz
'x, y, z'
'-x, -y, -z'

loop_
_atom_site_label
_atom_site_type_symbol
_atom_site_fract_x
_atom_site_fract_y
_atom_site_fract_z
_atom_site_U_iso_or_equiv
_atom_site_adp_type
_atom_site_occupancy
_atom_site_site_symmetry_order
_atom_site_calc_flag
_atom_site_refinement_flags_posn
_atom_site_refinement_flags_adp
_atom_site_refinement_flags_occupancy
_atom_site_disorder_assembly
_atom_site_disorder_group
Ru1 Ru 0.74562(2) 0.75723(3) -0.75024(2) 0.02547(17) Uani 1 1 d . . . A 2
N1 N 0.6007(3) 0.6479(3) -0.7751(2) 0.0275(8) Uani 1 1 d . . . . .
N2 N 0.7352(3) 0.7926(4) -0.8748(2) 0.0301(8) Uani 1 1 d . . . . .
N3 N 0.6457(3) 0.9120(3) -0.7376(2) 0.0266(8) Uani 1 1 d . . . . .
N4 N 0.8906(3) 0.8658(3) -0.7262(2) 0.0261(7) Uani 1 1 d . . . . .
N5 N 0.7588(3) 0.7230(4) -0.6249(2) 0.0278(8) Uani 1 1 d . . . . .
N6 N 0.8467(3) 0.6041(4) -0.7620(2) 0.0263(7) Uani 1 1 d . . . . .
N7 N 0.5686(4) 0.5657(4) -0.7216(3) 0.0348(9) Uani 1 1 d . . . . .
N8 N 0.4744(4) 0.5119(4) -0.7551(3) 0.0376(10) Uani 1 1 d . . . . .
N9 N 0.4455(4) 0.5584(4) -0.8304(3) 0.0313(8) Uani 1 1 d . . . . .
N10 N 0.7672(4) 0.7111(4) -0.9311(3) 0.0368(10) Uani 1 1 d . . . . .
N11 N 0.7538(4) 0.7604(4) -1.0037(3) 0.0382(10) Uani 1 1 d . . . . .
N12 N 0.7132(4) 0.8753(4) -0.9942(2) 0.0296(8) Uani 1 1 d . . . . .
N13 N 0.5331(3) 0.9237(4) -0.7743(2) 0.0303(8) Uani 1 1 d . . . . .
N14 N 0.4952(4) 1.0318(4) -0.7584(3) 0.0331(9) Uani 1 1 d . . . . .
N15 N 0.5815(3) 1.0912(4) -0.7108(2) 0.0291(8) Uani 1 1 d . . . . .
N16 N 0.9183(4) 0.9524(4) -0.7788(3) 0.0321(8) Uani 1 1 d . . . . .
N17 N 1.0148(4) 1.0026(4) -0.7483(3) 0.0355(9) Uani 1 1 d . . . . .
N18 N 1.0513(4) 0.9487(4) -0.6758(3) 0.0300(8) Uani 1 1 d . . . . .
N19 N 0.7380(4) 0.8088(4) -0.5676(3) 0.0337(9) Uani 1 1 d . . . . .
N20 N 0.7593(4) 0.7625(4) -0.4941(3) 0.0353(9) Uani 1 1 d . . . . .
N21 N 0.7945(4) 0.6452(4) -0.5039(2) 0.0296(8) Uani 1 1 d . . . . .
N22 N 0.9592(4) 0.5968(4) -0.7249(3) 0.0344(9) Uani 1 1 d . . . . .
N23 N 1.0002(4) 0.4893(4) -0.7372(3) 0.0349(9) Uani 1 1 d . . . . .
N24 N 0.9164(4) 0.4255(4) -0.7844(2) 0.0298(8) Uani 1 1 d . . . . .
C1 C 0.5219(4) 0.6413(4) -0.8427(3) 0.0304(9) Uani 1 1 d . . . . .
H1 H 0.520698 0.688167 -0.891230 0.036 Uiso 1 1 calc R U . . .
C2 C 0.3416(4) 0.5193(5) -0.8874(3) 0.0344(10) Uani 1 1 d . . . . .
H2A H 0.325057 0.432410 -0.876953 0.041 Uiso 1 1 calc R U . . .
H2B H 0.356092 0.524822 -0.945154 0.041 Uiso 1 1 calc R U . . .
C3 C 0.2378(5) 0.5984(5) -0.8767(3) 0.0428(12) Uani 1 1 d . . . . .
H3A H 0.256920 0.686210 -0.880862 0.051 Uiso 1 1 calc R U . . .
H3B H 0.217125 0.585252 -0.821200 0.051 Uiso 1 1 calc R U . . .
C4 C 0.1353(5) 0.5655(5) -0.9432(4) 0.0514(14) Uani 1 1 d . . . . .
H4A H 0.067783 0.613365 -0.933443 0.077 Uiso 1 1 calc R U . . .
H4B H 0.118946 0.477576 -0.940752 0.077 Uiso 1 1 calc R U . . .
H4C H 0.153841 0.584446 -0.997861 0.077 Uiso 1 1 calc R U . . .
C5 C 0.7025(4) 0.8941(4) -0.9167(3) 0.0288(9) Uani 1 1 d . . . . .
H5 H 0.675951 0.967884 -0.893995 0.035 Uiso 1 1 calc R U . . .
C6 C 0.6850(5) 0.9586(5) -1.0652(3) 0.0350(11) Uani 1 1 d . . . . .
H6A H 0.630393 1.022614 -1.051618 0.042 Uiso 1 1 calc R U . . .
H6B H 0.646940 0.911174 -1.113784 0.042 Uiso 1 1 calc R U . . .
C7 C 0.7924(5) 1.0204(5) -1.0869(3) 0.0408(12) Uani 1 1 d . . . . .
H7A H 0.844039 0.956290 -1.104551 0.049 Uiso 1 1 calc R U . . .
H7B H 0.769286 1.075383 -1.134318 0.049 Uiso 1 1 calc R U . . .
C8 C 0.8582(5) 1.0944(5) -1.0160(4) 0.0466(13) Uani 1 1 d . . . . .
H8A H 0.887829 1.039342 -0.970710 0.070 Uiso 1 1 calc R U . . .
H8B H 0.806904 1.155790 -0.996523 0.070 Uiso 1 1 calc R U . . .
H8C H 0.922566 1.136002 -1.034980 0.070 Uiso 1 1 calc R U . . .
C9 C 0.6729(4) 1.0167(4) -0.6988(3) 0.0292(9) Uani 1 1 d . . . . .
H9 H 0.745545 1.036156 -0.667495 0.035 Uiso 1 1 calc R U . . .
C10 C 0.5688(5) 1.2194(4) -0.6823(3) 0.0339(10) Uani 1 1 d . . . . .
H10A H 0.536698 1.270506 -0.730004 0.041 Uiso 1 1 calc R U . . .
H10B H 0.645325 1.252250 -0.658982 0.041 Uiso 1 1 calc R U . . .
C11 C 0.4908(4) 1.2280(5) -0.6175(3) 0.0393(11) Uani 1 1 d . . . . .
H11A H 0.412565 1.202366 -0.642670 0.047 Uiso 1 1 calc R U . . .
H11B H 0.486294 1.314825 -0.599143 0.047 Uiso 1 1 calc R U . . .
C12 C 0.5310(5) 1.1487(5) -0.5418(3) 0.0479(13) Uani 1 1 d . . . . .
H12A H 0.483564 1.167084 -0.499003 0.072 Uiso 1 1 calc R U . . .
H12B H 0.611564 1.166716 -0.520256 0.072 Uiso 1 1 calc R U . . .
H12C H 0.523456 1.061627 -0.557768 0.072 Uiso 1 1 calc R U . . .
C13 C 0.7924(4) 0.6217(4) -0.5830(3) 0.0292(9) Uani 1 1 d . . . . .
H13 H 0.811663 0.545351 -0.606427 0.035 Uiso 1 1 calc R U . . .
C14 C 0.8333(5) 0.5663(5) -0.4326(3) 0.0359(11) Uani 1 1 d . . . . .
H14A H 0.884499 0.614014 -0.390102 0.043 Uiso 1 1 calc R U . . .
H14B H 0.878271 0.496364 -0.450535 0.043 Uiso 1 1 calc R U . . .
C15 C 0.7336(5) 0.5170(5) -0.3947(3) 0.0371(11) Uani 1 1 d . . . . .
H15A H 0.763803 0.462493 -0.348396 0.045 Uiso 1 1 calc R U . . .
H15B H 0.693041 0.586592 -0.371948 0.045 Uiso 1 1 calc R U . . .
C16 C 0.6492(5) 0.4464(5) -0.4568(4) 0.0452(13) Uani 1 1 d . . . . .
H16A H 0.592208 0.407148 -0.428345 0.068 Uiso 1 1 calc R U . . .
H16B H 0.690412 0.383199 -0.484114 0.068 Uiso 1 1 calc R U . . .
H16C H 0.610184 0.502887 -0.498281 0.068 Uiso 1 1 calc R U . . .
C17 C 0.9755(4) 0.8661(4) -0.6623(3) 0.0289(9) Uani 1 1 d . . . . .
H17 H 0.980738 0.815581 -0.615085 0.035 Uiso 1 1 calc R U . . .
C18 C 1.1602(4) 0.9846(5) -0.6231(3) 0.0345(10) Uani 1 1 d . . . . .
H18A H 1.167923 0.940592 -0.570114 0.041 Uiso 1 1 calc R U . . .
H18B H 1.158395 1.073950 -0.610800 0.041 Uiso 1 1 calc R U . . .
C19 C 1.2632(4) 0.9547(5) -0.6657(3) 0.0389(11) Uani 1 1 d . . . . .
H19A H 1.257617 1.003705 -0.716633 0.047 Uiso 1 1 calc R U . . .
H19B H 1.334238 0.979575 -0.628719 0.047 Uiso 1 1 calc R U . . .
C20 C 1.2730(5) 0.8193(5) -0.6885(4) 0.0473(13) Uani 1 1 d . . . . .
H20A H 1.276183 0.769715 -0.638787 0.071 Uiso 1 1 calc R U . . .
H20B H 1.343141 0.805544 -0.712680 0.071 Uiso 1 1 calc R U . . .
H20C H 1.205997 0.795401 -0.728805 0.071 Uiso 1 1 calc R U . . .
C21 C 0.8228(4) 0.4964(4) -0.7986(3) 0.0299(9) Uani 1 1 d . . . . .
H21 H 0.750967 0.473274 -0.829696 0.036 Uiso 1 1 calc R U . . .
C22 C 0.9288(5) 0.2939(4) -0.8045(3) 0.0340(10) Uani 1 1 d . . . . .
H22A H 0.856921 0.265520 -0.839040 0.041 Uiso 1 1 calc R U . . .
H22B H 0.938984 0.246947 -0.752592 0.041 Uiso 1 1 calc R U . . .
C23 C 1.0287(4) 0.2655(5) -0.8499(3) 0.0371(11) Uani 1 1 d . . . . .
H23A H 1.024562 0.321408 -0.897348 0.045 Uiso 1 1 calc R U . . .
H23B H 1.020684 0.180397 -0.872190 0.045 Uiso 1 1 calc R U . . .
C24 C 1.1479(4) 0.2784(5) -0.7961(3) 0.0393(11) Uani 1 1 d . . . . .
H24A H 1.151309 0.227531 -0.746906 0.059 Uiso 1 1 calc R U . . .
H24B H 1.160699 0.364572 -0.779148 0.059 Uiso 1 1 calc R U . . .
H24C H 1.207439 0.251194 -0.828043 0.059 Uiso 1 1 calc R U . . .
F1 F 0.4871(3) 0.2771(4) -0.8801(2) 0.0522(9) Uani 1 1 d . . . . .
F2 F 0.5449(3) 0.2063(3) -0.99766(19) 0.0445(8) Uani 1 1 d . . . . .
F3 F 0.6557(3) 0.1721(3) -0.87235(19) 0.0420(7) Uani 1 1 d . . . . .
F4 F 0.6400(4) 0.3647(4) -0.9259(2) 0.0662(12) Uani 1 1 d . . . . .
B1 B 0.5837(5) 0.2552(5) -0.9188(4) 0.0351(12) Uani 1 1 d . . . . .
F5 F 1.0443(3) 0.7016(3) -0.5059(2) 0.0479(8) Uani 1 1 d . . . . .
F6 F 1.1516(3) 0.6529(3) -0.38189(19) 0.0422(7) Uani 1 1 d . . . . .
F7 F 1.1838(4) 0.8288(4) -0.4467(2) 0.0700(13) Uani 1 1 d . . . . .
F8 F 1.0215(4) 0.8068(4) -0.3905(2) 0.0790(15) Uani 1 1 d . . . . .
B2 B 1.1018(5) 0.7494(5) -0.4313(4) 0.0318(11) Uani 1 1 d . . . . .

loop_
_atom_site_aniso_label
_atom_site_aniso_U_11
_atom_site_aniso_U_22
_atom_site_aniso_U_33
_atom_site_aniso_U_23
_atom_site_aniso_U_13
_atom_site_aniso_U_12
Ru1 0.0278(2) 0.0238(2) 0.0248(2) 0.00035(14) 0.00405(15) -0.00168(14)
N1 0.0300(19) 0.0239(18) 0.0282(19) 0.0014(15) 0.0030(15) -0.0026(14)
N2 0.031(2) 0.0274(19) 0.032(2) 0.0005(16) 0.0024(15) -0.0017(15)
N3 0.0270(18) 0.0270(18) 0.0262(18) 0.0011(15) 0.0053(14) 0.0000(14)
N4 0.0284(19) 0.0229(17) 0.0270(18) -0.0004(14) 0.0045(14) -0.0003(14)
N5 0.0258(18) 0.0273(18) 0.030(2) -0.0002(15) 0.0028(15) -0.0011(14)
N6 0.0273(18) 0.0275(18) 0.0242(18) -0.0001(14) 0.0042(14) -0.0027(14)
N7 0.037(2) 0.036(2) 0.031(2) 0.0072(17) 0.0025(16) -0.0063(17)
N8 0.042(2) 0.036(2) 0.032(2) 0.0043(17) -0.0011(17) -0.0081(18)
N9 0.033(2) 0.0281(19) 0.032(2) -0.0001(16) 0.0018(16) -0.0036(16)
N10 0.052(3) 0.032(2) 0.025(2) -0.0024(16) 0.0047(18) 0.0038(18)
N11 0.052(3) 0.032(2) 0.030(2) 0.0021(17) 0.0077(18) 0.0078(19)
N12 0.034(2) 0.0270(19) 0.0274(19) 0.0034(15) 0.0038(15) 0.0011(15)
N13 0.030(2) 0.032(2) 0.0294(19) 0.0016(16) 0.0041(15) 0.0029(15)
N14 0.031(2) 0.033(2) 0.035(2) -0.0022(16) 0.0038(16) 0.0004(16)
N15 0.031(2) 0.0290(19) 0.0267(19) -0.0008(15) 0.0029(15) 0.0017(15)
N16 0.033(2) 0.032(2) 0.031(2) 0.0032(16) 0.0052(16) -0.0024(16)
N17 0.038(2) 0.033(2) 0.034(2) 0.0042(17) 0.0004(17) -0.0045(17)
N18 0.033(2) 0.0270(19) 0.029(2) 0.0017(15) 0.0034(16) -0.0022(15)
N19 0.044(2) 0.030(2) 0.027(2) -0.0005(16) 0.0063(17) 0.0016(17)
N20 0.046(2) 0.030(2) 0.030(2) 0.0022(16) 0.0051(17) 0.0033(17)
N21 0.034(2) 0.0287(19) 0.0257(19) 0.0041(15) 0.0038(15) 0.0010(15)
N22 0.034(2) 0.032(2) 0.035(2) -0.0025(16) -0.0004(16) 0.0033(16)
N23 0.034(2) 0.032(2) 0.036(2) -0.0060(17) -0.0008(17) 0.0004(16)
N24 0.033(2) 0.0273(19) 0.0283(19) 0.0011(15) 0.0015(15) 0.0006(15)
C1 0.034(2) 0.030(2) 0.027(2) 0.0025(18) 0.0016(18) -0.0067(18)
C2 0.036(3) 0.032(2) 0.032(2) -0.0003(19) -0.0026(19) -0.0089(19)
C3 0.042(3) 0.033(3) 0.049(3) 0.001(2) -0.005(2) 0.004(2)
C4 0.047(3) 0.042(3) 0.060(3) 0.006(3) -0.009(3) -0.003(2)
C5 0.030(2) 0.026(2) 0.031(2) 0.0044(18) 0.0060(18) -0.0019(17)
C6 0.044(3) 0.033(2) 0.027(2) 0.0054(19) 0.0028(19) 0.007(2)
C7 0.053(3) 0.033(3) 0.037(3) 0.008(2) 0.011(2) 0.004(2)
C8 0.055(3) 0.037(3) 0.047(3) 0.004(2) 0.006(2) -0.008(2)
C9 0.031(2) 0.029(2) 0.028(2) 0.0019(18) 0.0045(17) 0.0013(18)
C10 0.038(3) 0.026(2) 0.037(3) 0.0012(19) 0.002(2) 0.0042(18)
C11 0.034(2) 0.038(3) 0.046(3) -0.010(2) 0.008(2) 0.003(2)
C12 0.061(4) 0.042(3) 0.044(3) -0.004(2) 0.016(3) 0.000(2)
C13 0.030(2) 0.031(2) 0.027(2) 0.0045(18) 0.0066(17) 0.0002(18)
C14 0.041(3) 0.037(3) 0.027(2) 0.006(2) -0.0003(19) 0.008(2)
C15 0.044(3) 0.033(2) 0.033(2) 0.007(2) 0.004(2) 0.005(2)
C16 0.046(3) 0.043(3) 0.044(3) 0.014(2) 0.001(2) -0.006(2)
C17 0.030(2) 0.029(2) 0.027(2) 0.0008(17) 0.0035(17) -0.0040(18)
C18 0.035(3) 0.032(2) 0.034(2) 0.0002(19) -0.0011(19) -0.0067(19)
C19 0.034(2) 0.039(3) 0.042(3) 0.000(2) 0.000(2) -0.001(2)
C20 0.048(3) 0.041(3) 0.051(3) 0.001(2) 0.004(2) 0.008(2)
C21 0.033(2) 0.026(2) 0.030(2) 0.0015(18) 0.0036(18) -0.0003(18)
C22 0.039(3) 0.027(2) 0.036(3) -0.0010(19) 0.004(2) 0.0018(19)
C23 0.041(3) 0.032(2) 0.038(3) -0.002(2) 0.007(2) 0.0045(19)
C24 0.041(3) 0.034(2) 0.044(3) -0.004(2) 0.009(2) 0.000(2)
F1 0.0493(19) 0.061(2) 0.0463(18) 0.0023(15) 0.0083(14) 0.0170(16)
F2 0.057(2) 0.0406(17) 0.0330(16) 0.0002(13) -0.0016(14) 0.0042(14)
F3 0.0437(17) 0.0456(17) 0.0356(15) 0.0052(13) 0.0022(13) 0.0087(14)
F4 0.080(3) 0.053(2) 0.057(2) 0.0184(17) -0.0192(19) -0.0302(19)
B1 0.043(3) 0.024(2) 0.035(3) 0.000(2) -0.003(2) -0.001(2)
F5 0.055(2) 0.0479(18) 0.0369(16) 0.0046(14) -0.0049(14) -0.0070(15)
F6 0.0530(19) 0.0362(16) 0.0363(16) 0.0045(12) 0.0035(13) 0.0082(13)
F7 0.069(3) 0.071(3) 0.061(2) 0.026(2) -0.0202(19) -0.029(2)
F8 0.092(3) 0.094(3) 0.049(2) -0.005(2) 0.006(2) 0.055(3)
B2 0.031(3) 0.026(2) 0.038(3) 0.000(2) 0.004(2) 0.0010(19)

loop_
_atom_type_symbol
_atom_type_description
_atom_type_scat_dispersion_real
_atom_type_scat_dispersion_imag
_atom_type_scat_source
C C 0.0181 0.0091 'International Tables Vol C Tables 4.2.6.8 and 6.1.1.4'
H H 0.0000 0.0000 'International Tables Vol C Tables 4.2.6.8 and 6.1.1.4'
B B 0.0090 0.0039 'International Tables Vol C Tables 4.2.6.8 and 6.1.1.4'
F F 0.0727 0.0534 'International Tables Vol C Tables 4.2.6.8 and 6.1.1.4'
N N 0.0311 0.0180 'International Tables Vol C Tables 4.2.6.8 and 6.1.1.4'
Ru Ru 0.0552 3.2960 'International Tables Vol C Tables 4.2.6.8 and 6.1.1.4'

loop_
_exptl_crystal_face_index_h
_exptl_crystal_face_index_k
_exptl_crystal_face_index_l
_exptl_crystal_face_perp_dist
-1 -1 0 0.1447
1 0 2 0.0864
-1 1 2 0.0462
1 1 0 0.0886
-1 -2 2 0.1470
1 2 -2 0.0688
2 -1 -2 0.0743
-2 1 -2 0.1438
-1 -1 -2 0.1406
1 -2 -1 0.1288
0 1 -2 0.1065

loop_
_geom_angle_atom_site_label_1
_geom_angle_atom_site_label_2
_geom_angle_atom_site_label_3
_geom_angle
_geom_angle_site_symmetry_1
_geom_angle_site_symmetry_3
_geom_angle_publ_flag
N1 Ru1 N5 90.72(15) . . ?
N2 Ru1 N1 90.22(15) . . ?
N2 Ru1 N3 89.45(15) . . ?
N2 Ru1 N4 89.50(15) . . ?
N2 Ru1 N5 179.04(12) . . ?
N3 Ru1 N1 91.28(15) . . ?
N3 Ru1 N5 90.75(15) . . ?
N4 Ru1 N1 179.62(13) . . ?
N4 Ru1 N3 88.97(15) . . ?
N4 Ru1 N5 89.56(15) . . ?
N6 Ru1 N1 89.32(15) . . ?
N6 Ru1 N2 90.81(15) . . ?
N6 Ru1 N3 179.34(12) . . ?
N6 Ru1 N4 90.43(15) . . ?
N6 Ru1 N5 88.98(15) . . ?
N7 N1 Ru1 124.5(3) . . ?
C1 N1 Ru1 129.5(3) . . ?
C1 N1 N7 106.0(4) . . ?
N10 N2 Ru1 124.1(3) . . ?
C5 N2 Ru1 130.0(3) . . ?
C5 N2 N10 105.9(4) . . ?
N13 N3 Ru1 123.6(3) . . ?
C9 N3 Ru1 130.1(3) . . ?
C9 N3 N13 106.2(4) . . ?
N16 N4 Ru1 123.9(3) . . ?
C17 N4 Ru1 130.2(3) . . ?
C17 N4 N16 105.9(4) . . ?
N19 N5 Ru1 123.9(3) . . ?
C13 N5 Ru1 130.0(3) . . ?
C13 N5 N19 106.1(4) . . ?
N22 N6 Ru1 122.4(3) . . ?
C21 N6 Ru1 131.6(3) . . ?
C21 N6 N22 105.9(4) . . ?
N8 N7 N1 109.7(4) . . ?
N7 N8 N9 106.9(4) . . ?
N8 N9 C2 122.5(4) . . ?
C1 N9 N8 109.3(4) . . ?
C1 N9 C2 128.2(4) . . ?
N11 N10 N2 110.0(4) . . ?
N10 N11 N12 106.3(4) . . ?
N11 N12 C6 121.5(4) . . ?
C5 N12 N11 109.3(4) . . ?
C5 N12 C6 129.2(4) . . ?
N14 N13 N3 109.5(4) . . ?
N13 N14 N15 107.2(4) . . ?
N14 N15 C10 121.8(4) . . ?
C9 N15 N14 108.5(4) . . ?
C9 N15 C10 129.7(4) . . ?
N17 N16 N4 109.8(4) . . ?
N16 N17 N18 107.0(4) . . ?
N17 N18 C18 121.7(4) . . ?
C17 N18 N17 109.1(4) . . ?
C17 N18 C18 129.2(4) . . ?
N20 N19 N5 109.8(4) . . ?
N19 N20 N21 106.5(4) . . ?
N20 N21 C14 121.7(4) . . ?
C13 N21 N20 109.1(4) . . ?
C13 N21 C14 129.2(4) . . ?
N23 N22 N6 110.0(4) . . ?
N22 N23 N24 107.1(4) . . ?
N23 N24 C22 122.3(4) . . ?
C21 N24 N23 108.6(4) . . ?
C21 N24 C22 128.6(4) . . ?
N1 C1 H1 126.0 . . ?
N9 C1 N1 108.0(4) . . ?
N9 C1 H1 126.0 . . ?
N9 C2 H2A 109.3 . . ?
N9 C2 H2B 109.3 . . ?
N9 C2 C3 111.7(4) . . ?
H2A C2 H2B 107.9 . . ?
C3 C2 H2A 109.3 . . ?
C3 C2 H2B 109.3 . . ?
C2 C3 H3A 109.6 . . ?
C2 C3 H3B 109.6 . . ?
C2 C3 C4 110.4(5) . . ?
H3A C3 H3B 108.1 . . ?
C4 C3 H3A 109.6 . . ?
C4 C3 H3B 109.6 . . ?
C3 C4 H4A 109.5 . . ?
C3 C4 H4B 109.5 . . ?
C3 C4 H4C 109.5 . . ?
H4A C4 H4B 109.5 . . ?
H4A C4 H4C 109.5 . . ?
H4B C4 H4C 109.5 . . ?
N2 C5 H5 125.7 . . ?
N12 C5 N2 108.6(4) . . ?
N12 C5 H5 125.7 . . ?
N12 C6 H6A 109.3 . . ?
N12 C6 H6B 109.3 . . ?
N12 C6 C7 111.8(4) . . ?
H6A C6 H6B 107.9 . . ?
C7 C6 H6A 109.3 . . ?
C7 C6 H6B 109.2 . . ?
C6 C7 H7A 108.9 . . ?
C6 C7 H7B 108.9 . . ?
H7A C7 H7B 107.7 . . ?
C8 C7 C6 113.5(5) . . ?
C8 C7 H7A 108.9 . . ?
C8 C7 H7B 108.9 . . ?
C7 C8 H8A 109.5 . . ?
C7 C8 H8B 109.5 . . ?
C7 C8 H8C 109.5 . . ?
H8A C8 H8B 109.5 . . ?
H8A C8 H8C 109.5 . . ?
H8B C8 H8C 109.5 . . ?
N3 C9 N15 108.6(4) . . ?
N3 C9 H9 125.7 . . ?
N15 C9 H9 125.7 . . ?
N15 C10 H10A 109.3 . . ?
N15 C10 H10B 109.3 . . ?
N15 C10 C11 111.6(4) . . ?
H10A C10 H10B 108.0 . . ?
C11 C10 H10A 109.3 . . ?
C11 C10 H10B 109.3 . . ?
C10 C11 H11A 108.9 . . ?
C10 C11 H11B 108.9 . . ?
C10 C11 C12 113.5(4) . . ?
H11A C11 H11B 107.7 . . ?
C12 C11 H11A 108.9 . . ?
C12 C11 H11B 108.9 . . ?
C11 C12 H12A 109.5 . . ?
C11 C12 H12B 109.5 . . ?
C11 C12 H12C 109.5 . . ?
H12A C12 H12B 109.5 . . ?
H12A C12 H12C 109.5 . . ?
H12B C12 H12C 109.5 . . ?
N5 C13 H13 125.8 . . ?
N21 C13 N5 108.5(4) . . ?
N21 C13 H13 125.8 . . ?
N21 C14 H14A 109.2 . . ?
N21 C14 H14B 109.2 . . ?
N21 C14 C15 112.2(4) . . ?
H14A C14 H14B 107.9 . . ?
C15 C14 H14A 109.2 . . ?
C15 C14 H14B 109.2 . . ?
C14 C15 H15A 109.1 . . ?
C14 C15 H15B 109.1 . . ?
H15A C15 H15B 107.9 . . ?
C16 C15 C14 112.3(4) . . ?
C16 C15 H15A 109.1 . . ?
C16 C15 H15B 109.1 . . ?
C15 C16 H16A 109.5 . . ?
C15 C16 H16B 109.5 . . ?
C15 C16 H16C 109.5 . . ?
H16A C16 H16B 109.5 . . ?
H16A C16 H16C 109.5 . . ?
H16B C16 H16C 109.5 . . ?
N4 C17 H17 125.9 . . ?
N18 C17 N4 108.2(4) . . ?
N18 C17 H17 125.9 . . ?
N18 C18 H18A 109.4 . . ?
N18 C18 H18B 109.4 . . ?
N18 C18 C19 111.1(4) . . ?
H18A C18 H18B 108.0 . . ?
C19 C18 H18A 109.4 . . ?
C19 C18 H18B 109.4 . . ?
C18 C19 H19A 108.8 . . ?
C18 C19 H19B 108.8 . . ?
H19A C19 H19B 107.7 . . ?
C20 C19 C18 113.6(4) . . ?
C20 C19 H19A 108.8 . . ?
C20 C19 H19B 108.8 . . ?
C19 C20 H20A 109.5 . . ?
C19 C20 H20B 109.5 . . ?
C19 C20 H20C 109.5 . . ?
H20A C20 H20B 109.5 . . ?
H20A C20 H20C 109.5 . . ?
H20B C20 H20C 109.5 . . ?
N6 C21 N24 108.4(4) . . ?
N6 C21 H21 125.8 . . ?
N24 C21 H21 125.8 . . ?
N24 C22 H22A 108.8 . . ?
N24 C22 H22B 108.8 . . ?
N24 C22 C23 113.8(4) . . ?
H22A C22 H22B 107.7 . . ?
C23 C22 H22A 108.8 . . ?
C23 C22 H22B 108.8 . . ?
C22 C23 H23A 108.7 . . ?
C22 C23 H23B 108.7 . . ?
C22 C23 C24 114.3(4) . . ?
H23A C23 H23B 107.6 . . ?
C24 C23 H23A 108.7 . . ?
C24 C23 H23B 108.7 . . ?
C23 C24 H24A 109.5 . . ?
C23 C24 H24B 109.5 . . ?
C23 C24 H24C 109.5 . . ?
H24A C24 H24B 109.5 . . ?
H24A C24 H24C 109.5 . . ?
H24B C24 H24C 109.5 . . ?
F2 B1 F1 107.6(4) . . ?
F3 B1 F1 108.9(4) . . ?
F3 B1 F2 110.3(4) . . ?
F4 B1 F1 109.7(5) . . ?
F4 B1 F2 109.4(5) . . ?
F4 B1 F3 110.8(5) . . ?
F5 B2 F6 109.4(4) . . ?
F7 B2 F5 109.4(5) . . ?
F7 B2 F6 110.4(4) . . ?
F7 B2 F8 111.7(5) . . ?
F8 B2 F5 107.9(4) . . ?
F8 B2 F6 107.9(4) . . ?

loop_
_geom_bond_atom_site_label_1
_geom_bond_atom_site_label_2
_geom_bond_distance
_geom_bond_site_symmetry_2
_geom_bond_publ_flag
Ru1 N1 2.073(4) . ?
Ru1 N2 2.067(4) . ?
Ru1 N3 2.073(4) . ?
Ru1 N4 2.069(4) . ?
Ru1 N5 2.074(4) . ?
Ru1 N6 2.063(4) . ?
N1 N7 1.359(6) . ?
N1 C1 1.330(6) . ?
N2 N10 1.361(6) . ?
N2 C5 1.331(6) . ?
N3 N13 1.373(5) . ?
N3 C9 1.312(6) . ?
N4 N16 1.363(6) . ?
N4 C17 1.329(6) . ?
N5 N19 1.361(6) . ?
N5 C13 1.331(6) . ?
N6 N22 1.372(5) . ?
N6 C21 1.320(6) . ?
N7 N8 1.298(6) . ?
N8 N9 1.333(6) . ?
N9 C1 1.319(6) . ?
N9 C2 1.480(6) . ?
N10 N11 1.300(6) . ?
N11 N12 1.350(6) . ?
N12 C5 1.309(6) . ?
N12 C6 1.479(6) . ?
N13 N14 1.291(6) . ?
N14 N15 1.343(6) . ?
N15 C9 1.333(6) . ?
N15 C10 1.478(6) . ?
N16 N17 1.290(6) . ?
N17 N18 1.340(6) . ?
N18 C17 1.318(6) . ?
N18 C18 1.480(6) . ?
N19 N20 1.300(6) . ?
N20 N21 1.352(6) . ?
N21 C13 1.313(6) . ?
N21 C14 1.473(6) . ?
N22 N23 1.286(6) . ?
N23 N24 1.345(6) . ?
N24 C21 1.332(6) . ?
N24 C22 1.475(6) . ?
C1 H1 0.9500 . ?
C2 H2A 0.9900 . ?
C2 H2B 0.9900 . ?
C2 C3 1.520(7) . ?
C3 H3A 0.9900 . ?
C3 H3B 0.9900 . ?
C3 C4 1.534(7) . ?
C4 H4A 0.9800 . ?
C4 H4B 0.9800 . ?
C4 H4C 0.9800 . ?
C5 H5 0.9500 . ?
C6 H6A 0.9900 . ?
C6 H6B 0.9900 . ?
C6 C7 1.532(7) . ?
C7 H7A 0.9900 . ?
C7 H7B 0.9900 . ?
C7 C8 1.516(8) . ?
C8 H8A 0.9800 . ?
C8 H8B 0.9800 . ?
C8 H8C 0.9800 . ?
C9 H9 0.9500 . ?
C10 H10A 0.9900 . ?
C10 H10B 0.9900 . ?
C10 C11 1.510(7) . ?
C11 H11A 0.9900 . ?
C11 H11B 0.9900 . ?
C11 C12 1.531(7) . ?
C12 H12A 0.9800 . ?
C12 H12B 0.9800 . ?
C12 H12C 0.9800 . ?
C13 H13 0.9500 . ?
C14 H14A 0.9900 . ?
C14 H14B 0.9900 . ?
C14 C15 1.518(7) . ?
C15 H15A 0.9900 . ?
C15 H15B 0.9900 . ?
C15 C16 1.512(7) . ?
C16 H16A 0.9800 . ?
C16 H16B 0.9800 . ?
C16 H16C 0.9800 . ?
C17 H17 0.9500 . ?
C18 H18A 0.9900 . ?
C18 H18B 0.9900 . ?
C18 C19 1.524(7) . ?
C19 H19A 0.9900 . ?
C19 H19B 0.9900 . ?
C19 C20 1.521(7) . ?
C20 H20A 0.9800 . ?
C20 H20B 0.9800 . ?
C20 H20C 0.9800 . ?
C21 H21 0.9500 . ?
C22 H22A 0.9900 . ?
C22 H22B 0.9900 . ?
C22 C23 1.515(7) . ?
C23 H23A 0.9900 . ?
C23 H23B 0.9900 . ?
C23 C24 1.542(7) . ?
C24 H24A 0.9800 . ?
C24 H24B 0.9800 . ?
C24 H24C 0.9800 . ?
F1 B1 1.404(7) . ?
F2 B1 1.400(6) . ?
F3 B1 1.386(6) . ?
F4 B1 1.384(7) . ?
F5 B2 1.395(7) . ?
F6 B2 1.402(6) . ?
F7 B2 1.358(7) . ?
F8 B2 1.381(7) . ?

loop_
_geom_torsion_atom_site_label_1
_geom_torsion_atom_site_label_2
_geom_torsion_atom_site_label_3
_geom_torsion_atom_site_label_4
_geom_torsion
_geom_torsion_site_symmetry_1
_geom_torsion_site_symmetry_2
_geom_torsion_site_symmetry_3
_geom_torsion_site_symmetry_4
_geom_torsion_publ_flag
Ru1 N1 N7 N8 179.9(3) . . . . ?
Ru1 N1 C1 N9 179.8(3) . . . . ?
Ru1 N2 N10 N11 -178.2(3) . . . . ?
Ru1 N2 C5 N12 178.1(3) . . . . ?
Ru1 N3 N13 N14 -177.1(3) . . . . ?
Ru1 N3 C9 N15 177.2(3) . . . . ?
Ru1 N4 N16 N17 -178.1(3) . . . . ?
Ru1 N4 C17 N18 177.6(3) . . . . ?
Ru1 N5 N19 N20 -176.5(3) . . . . ?
Ru1 N5 C13 N21 175.7(3) . . . . ?
Ru1 N6 N22 N23 175.6(3) . . . . ?
Ru1 N6 C21 N24 -176.2(3) . . . . ?
N1 N7 N8 N9 0.4(6) . . . . ?
N2 N10 N11 N12 0.2(6) . . . . ?
N3 N13 N14 N15 -0.5(5) . . . . ?
N4 N16 N17 N18 0.4(5) . . . . ?
N5 N19 N20 N21 0.2(5) . . . . ?
N6 N22 N23 N24 1.6(5) . . . . ?
N7 N1 C1 N9 -0.1(5) . . . . ?
N7 N8 N9 C1 -0.4(6) . . . . ?
N7 N8 N9 C2 -179.7(4) . . . . ?
N8 N9 C1 N1 0.3(6) . . . . ?
N8 N9 C2 C3 90.4(6) . . . . ?
N9 C2 C3 C4 173.4(4) . . . . ?
N10 N2 C5 N12 0.4(5) . . . . ?
N10 N11 N12 C5 0.0(6) . . . . ?
N10 N11 N12 C6 -178.6(4) . . . . ?
N11 N12 C5 N2 -0.3(6) . . . . ?
N11 N12 C6 C7 -80.7(6) . . . . ?
N12 C6 C7 C8 -58.2(6) . . . . ?
N13 N3 C9 N15 -0.1(5) . . . . ?
N13 N14 N15 C9 0.4(5) . . . . ?
N13 N14 N15 C10 178.6(4) . . . . ?
N14 N15 C9 N3 -0.2(5) . . . . ?
N14 N15 C10 C11 71.3(6) . . . . ?
N15 C10 C11 C12 57.2(6) . . . . ?
N16 N4 C17 N18 -0.2(5) . . . . ?
N16 N17 N18 C17 -0.6(6) . . . . ?
N16 N17 N18 C18 -179.6(4) . . . . ?
N17 N18 C17 N4 0.5(6) . . . . ?
N17 N18 C18 C19 -64.8(6) . . . . ?
N18 C18 C19 C20 -58.3(6) . . . . ?
N19 N5 C13 N21 -1.3(5) . . . . ?
N19 N20 N21 C13 -1.0(6) . . . . ?
N19 N20 N21 C14 176.1(4) . . . . ?
N20 N21 C13 N5 1.4(6) . . . . ?
N20 N21 C14 C15 77.2(6) . . . . ?
N21 C14 C15 C16 56.9(6) . . . . ?
N22 N6 C21 N24 0.2(5) . . . . ?
N22 N23 N24 C21 -1.5(6) . . . . ?
N22 N23 N24 C22 -174.0(4) . . . . ?
N23 N24 C21 N6 0.8(5) . . . . ?
N23 N24 C22 C23 -59.3(6) . . . . ?
N24 C22 C23 C24 71.3(5) . . . . ?
C1 N1 N7 N8 -0.2(5) . . . . ?
C1 N9 C2 C3 -88.7(6) . . . . ?
C2 N9 C1 N1 179.6(5) . . . . ?
C5 N2 N10 N11 -0.4(6) . . . . ?
C5 N12 C6 C7 101.0(6) . . . . ?
C6 N12 C5 N2 178.2(4) . . . . ?
C9 N3 N13 N14 0.4(5) . . . . ?
C9 N15 C10 C11 -110.9(6) . . . . ?
C10 N15 C9 N3 -178.2(4) . . . . ?
C13 N5 N19 N20 0.7(5) . . . . ?
C13 N21 C14 C15 -106.5(6) . . . . ?
C14 N21 C13 N5 -175.3(4) . . . . ?
C17 N4 N16 N17 -0.1(5) . . . . ?
C17 N18 C18 C19 116.4(5) . . . . ?
C18 N18 C17 N4 179.4(4) . . . . ?
C21 N6 N22 N23 -1.1(5) . . . . ?
C21 N24 C22 C23 129.8(5) . . . . ?
C22 N24 C21 N6 172.7(4) . . . . ?

loop_
_exptl_oxdiff_crystal_face_indexfrac_h
_exptl_oxdiff_crystal_face_indexfrac_k
_exptl_oxdiff_crystal_face_indexfrac_l
_exptl_oxdiff_crystal_face_x
_exptl_oxdiff_crystal_face_y
_exptl_oxdiff_crystal_face_z
-1.0010 -0.9988 0.0028 -0.1326 -0.1166 0.0782
1.0042 -0.0023 1.9949 0.1405 0.1320 0.1568
-0.9967 1.0009 1.9997 -0.1217 0.2246 0.0405
1.0010 0.9988 -0.0028 0.1326 0.1166 -0.0782
-0.9978 -1.9999 2.0006 -0.1248 -0.1012 0.3133
0.9978 1.9999 -2.0006 0.1248 0.1012 -0.3133
1.9974 -1.0024 -2.0022 0.2533 -0.2167 -0.0278
-2.0045 1.0041 -1.9927 -0.2711 -0.0314 -0.2604
-1.0046 -0.9979 -1.9946 -0.1415 -0.2406 -0.0659
0.9981 -2.0016 -1.0006 0.1251 -0.2713 0.1225
-0.0032 1.0011 -1.9978 -0.0078 -0.0154 -0.2350
